data_7038424
loop_
_publ_author_name
'Lin, Hua'
'Chen, Hong'
'Liu, Peng-Fei'
'Yu, Ju-Song'
'Zheng, Yu-Jun'
'Ali, Khan Muhammad'
'Chen, Ling'
'Wu, Li-Ming'

_publ_section_title
;
 Syntheses, structures, physical and electronic properties of quaternary
 semiconductors: Cs[RE9Cd4Se18] (RE = Tb-Tm).
;
_journal_issue 13
_journal_name_full 'Dalton transactions (Cambridge, England : 2003)'
_journal_page_first 5775
_journal_page_last 5782
_journal_paper_doi 10.1039/c6dt00193a
_journal_volume 45
_journal_year 2016
_chemical_formula_moiety 'Cd4 Cs Se18 Tm9'
_chemical_formula_sum 'Cd4 Cs Se18 Tm9'
_chemical_formula_weight 3524.16
_chemical_name_systematic
; 
 ? 
;
_space_group_IT_number 148
_symmetry_cell_setting trigonal
_symmetry_space_group_name_Hall '-R 3'
_symmetry_space_group_name_H-M 'R -3 :H'
_atom_sites_solution_primary direct
_atom_sites_solution_secondary difmap
_audit_creation_method SHELXL-97
_audit_update_record
;
2015-12-29 deposited with the CCDC.
2016-02-17 downloaded from the CCDC.
;
_cell_angle_alpha 90.00
_cell_angle_beta 90.00
_cell_angle_gamma 120.00
_cell_formula_units_Z 3
_cell_length_a 17.489(6)
_cell_length_b 17.489(6)
_cell_length_c 9.765(5)
_cell_measurement_reflns_used 2814
_cell_measurement_temperature 293(2)
_cell_measurement_theta_max 27.4835
_cell_measurement_theta_min 3.4043
_cell_volume 2586.6(18)
_computing_cell_refinement 'CrystalClear (Rigaku Inc., 2007)'
_computing_data_collection 'CrystalClear (Rigaku Inc., 2007)'
_computing_data_reduction 'CrystalClear (Rigaku Inc., 2007)'
_computing_molecular_graphics 'Bruker SHELXTL'
_computing_publication_material 'Bruker SHELXTL'
_computing_structure_refinement 'SHELXL-97 (Sheldrick, 1997)'
_computing_structure_solution 'SHELXS-97 (Sheldrick, 1990)'
_diffrn_ambient_temperature 293(2)
_diffrn_detector_area_resol_mean 28.5714
_diffrn_measured_fraction_theta_full 0.951
_diffrn_measured_fraction_theta_max 0.956
_diffrn_measurement_device_type Saturn70
_diffrn_measurement_method CCD_Profile_fitting
_diffrn_radiation_monochromator graphite
_diffrn_radiation_source 'fine-focus sealed tube'
_diffrn_radiation_type MoK\a
_diffrn_radiation_wavelength 0.71073
_diffrn_reflns_av_R_equivalents 0.0640
_diffrn_reflns_av_sigmaI/netI 0.0588
_diffrn_reflns_limit_h_max 19
_diffrn_reflns_limit_h_min -20
_diffrn_reflns_limit_k_max 20
_diffrn_reflns_limit_k_min -17
_diffrn_reflns_limit_l_max 11
_diffrn_reflns_limit_l_min -11
_diffrn_reflns_number 5287
_diffrn_reflns_theta_full 24.00
_diffrn_reflns_theta_max 24.98
_diffrn_reflns_theta_min 3.40
_exptl_absorpt_coefficient_mu 45.325
_exptl_absorpt_correction_T_max 1.0000
_exptl_absorpt_correction_T_min 0.2124
_exptl_absorpt_correction_type multi-scan
_exptl_crystal_colour Brown
_exptl_crystal_density_diffrn 6.788
_exptl_crystal_density_method 'not measured'
_exptl_crystal_description Block
_exptl_crystal_F_000 4440
_exptl_crystal_size_max 0.1250
_exptl_crystal_size_mid 0.1200
_exptl_crystal_size_min 0.1100
_refine_diff_density_max 3.169
_refine_diff_density_min -2.556
_refine_diff_density_rms 0.444
_refine_ls_extinction_coef 0.00097(13)
_refine_ls_extinction_expression Fc^*^=kFc[1+0.001xFc^2^\l^3^/sin(2\q)]^-1/4^
_refine_ls_extinction_method SHELXL
_refine_ls_goodness_of_fit_ref 1.109
_refine_ls_matrix_type full
_refine_ls_number_parameters 51
_refine_ls_number_reflns 975
_refine_ls_number_restraints 0
_refine_ls_restrained_S_all 1.109
_refine_ls_R_factor_all 0.0402
_refine_ls_R_factor_gt 0.0378
_refine_ls_shift/su_max 0.000
_refine_ls_shift/su_mean 0.000
_refine_ls_structure_factor_coef Fsqd
_refine_ls_weighting_details 'calc w=1/[\s^2^(Fo^2^)+(0.0711P)^2^+0.0000P] where P=(Fo^2^+2Fc^2^)/3'
_refine_ls_weighting_scheme calc
_refine_ls_wR_factor_gt 0.1008
_refine_ls_wR_factor_ref 0.1021
_reflns_number_gt 931
_reflns_number_total 975
_reflns_threshold_expression >2sigma(I)
_cod_data_source_file c6dt00193a1.cif
_cod_data_source_block CsTm9Cd4Se18
_cod_depositor_comments
;
The following automatic conversions were performed:

'_exptl_absorpt_correction_type' value 'Multi-scan' changed to
'multi-scan' according to
/usr/data/users/saulius/crontab/automatic-downloads/rss-feeds/RSC/lib/dictionaries/cif_core.dic
dictionary named 'cif_core.dic' version 2.4.2 from 2011-04-26.

Automatic conversion script
Id: cif_fix_values 4268 2015-11-12 08:31:59Z antanas 

 Adding full bibliography for 7038420--7038424.cif.
;
_cod_original_cell_volume 2586.5(19)
_cod_original_sg_symbol_H-M R-3
_cod_database_code 7038424

loop_
_symmetry_equiv_pos_as_xyz
'x, y, z'
'-y, x-y, z'
'-x+y, -x, z'
'x+2/3, y+1/3, z+1/3'
'-y+2/3, x-y+1/3, z+1/3'
'-x+y+2/3, -x+1/3, z+1/3'
'x+1/3, y+2/3, z+2/3'
'-y+1/3, x-y+2/3, z+2/3'
'-x+y+1/3, -x+2/3, z+2/3'
'-x, -y, -z'
'y, -x+y, -z'
'x-y, x, -z'
'-x+2/3, -y+1/3, -z+1/3'
'y+2/3, -x+y+1/3, -z+1/3'
'x-y+2/3, x+1/3, -z+1/3'
'-x+1/3, -y+2/3, -z+2/3'
'y+1/3, -x+y+2/3, -z+2/3'
'x-y+1/3, x+2/3, -z+2/3'

loop_
_atom_site_label
_atom_site_type_symbol
_atom_site_fract_x
_atom_site_fract_y
_atom_site_fract_z
_atom_site_U_iso_or_equiv
_atom_site_adp_type
_atom_site_occupancy
_atom_site_symmetry_multiplicity
_atom_site_calc_flag
_atom_site_refinement_flags
Cs1 Cs 0.0000 0.0000 0.5000 0.0395(6) Uani 1 6 d S
Tm1 Tm 0.22764(3) 0.40696(4) 0.66317(6) 0.0078(3) Uani 0.33 1 d P
Cd1 Cd 0.22764(3) 0.40696(4) 0.66317(6) 0.0078(3) Uani 0.67 1 d P
Tm2 Tm 0.27621(3) 0.03540(3) 0.66480(4) 0.0084(3) Uani 1 1 d .
Tm3 Tm 0.0000 0.0000 0.0000 0.0065(3) Uani 1 6 d S
Se1 Se 0.10755(6) 0.26755(6) 0.50026(10) 0.0062(4) Uani 1 1 d .
Se2 Se 0.13745(7) 0.01283(7) 0.83488(9) 0.0084(4) Uani 1 1 d .
Se3 Se 0.08271(7) 0.38133(6) 0.83217(9) 0.0058(4) Uani 1 1 d .

loop_
_atom_site_aniso_label
_atom_site_aniso_U_11
_atom_site_aniso_U_22
_atom_site_aniso_U_33
_atom_site_aniso_U_23
_atom_site_aniso_U_13
_atom_site_aniso_U_12
Cs1 0.0432(9) 0.0432(9) 0.0321(12) 0.000 0.000 0.0216(4)
Tm1 0.0050(4) 0.0101(4) 0.0085(4) -0.0058(2) -0.0032(2) 0.0039(3)
Cd1 0.0050(4) 0.0101(4) 0.0085(4) -0.0058(2) -0.0032(2) 0.0039(3)
Tm2 0.0106(3) 0.0092(3) 0.0060(4) 0.00012(14) 0.00038(14) 0.0053(2)
Tm3 0.0073(4) 0.0073(4) 0.0049(5) 0.000 0.000 0.0036(2)
Se1 0.0069(6) 0.0089(6) 0.0047(7) 0.0014(3) 0.0031(3) 0.0052(4)
Se2 0.0077(6) 0.0137(6) 0.0057(7) 0.0011(4) 0.0034(3) 0.0069(5)
Se3 0.0056(5) 0.0071(6) 0.0039(6) -0.0003(3) 0.0003(3) 0.0026(4)

loop_
_atom_type_symbol
_atom_type_description
_atom_type_scat_dispersion_real
_atom_type_scat_dispersion_imag
_atom_type_scat_source
Cs Cs -0.3680 2.1192 'International Tables Vol C Tables 4.2.6.8 and 6.1.1.4'
Tm Tm -0.3139 5.2483 'International Tables Vol C Tables 4.2.6.8 and 6.1.1.4'
Cd Cd -0.8075 1.2024 'International Tables Vol C Tables 4.2.6.8 and 6.1.1.4'
Se Se -0.0929 2.2259 'International Tables Vol C Tables 4.2.6.8 and 6.1.1.4'

loop_
_geom_angle_atom_site_label_1
_geom_angle_atom_site_label_2
_geom_angle_atom_site_label_3
_geom_angle
_geom_angle_site_symmetry_1
_geom_angle_site_symmetry_3
Se2 Cs1 Se2 120.24(4) 2 10_556
Se2 Cs1 Se2 59.76(4) 2 .
Se2 Cs1 Se2 180.0 10_556 .
Se2 Cs1 Se2 180.0 2 11_556
Se2 Cs1 Se2 59.76(4) 10_556 11_556
Se2 Cs1 Se2 120.24(4) . 11_556
Se2 Cs1 Se2 59.76(4) 2 3
Se2 Cs1 Se2 120.24(4) 10_556 3
Se2 Cs1 Se2 59.76(4) . 3
Se2 Cs1 Se2 120.24(4) 11_556 3
Se2 Cs1 Se2 120.24(4) 2 12_556
Se2 Cs1 Se2 59.76(4) 10_556 12_556
Se2 Cs1 Se2 120.24(4) . 12_556
Se2 Cs1 Se2 59.76(4) 11_556 12_556
Se2 Cs1 Se2 180.0 3 12_556
Se2 Cs1 Se1 89.104(19) 2 11_556
Se2 Cs1 Se1 119.30(2) 10_556 11_556
Se2 Cs1 Se1 60.70(2) . 11_556
Se2 Cs1 Se1 90.896(19) 11_556 11_556
Se2 Cs1 Se1 120.44(2) 3 11_556
Se2 Cs1 Se1 59.56(2) 12_556 11_556
Se2 Cs1 Se1 90.896(19) 2 2
Se2 Cs1 Se1 60.70(2) 10_556 2
Se2 Cs1 Se1 119.30(2) . 2
Se2 Cs1 Se1 89.104(19) 11_556 2
Se2 Cs1 Se1 59.56(2) 3 2
Se2 Cs1 Se1 120.44(2) 12_556 2
Se1 Cs1 Se1 180.0 11_556 2
Se2 Cs1 Se1 59.56(2) 2 .
Se2 Cs1 Se1 89.104(19) 10_556 .
Se2 Cs1 Se1 90.896(19) . .
Se2 Cs1 Se1 120.44(2) 11_556 .
Se2 Cs1 Se1 119.30(2) 3 .
Se2 Cs1 Se1 60.70(2) 12_556 .
Se1 Cs1 Se1 60.0 11_556 .
Se1 Cs1 Se1 120.0 2 .
Se2 Cs1 Se1 120.44(2) 2 10_556
Se2 Cs1 Se1 90.896(19) 10_556 10_556
Se2 Cs1 Se1 89.104(19) . 10_556
Se2 Cs1 Se1 59.56(2) 11_556 10_556
Se2 Cs1 Se1 60.70(2) 3 10_556
Se2 Cs1 Se1 119.30(2) 12_556 10_556
Se1 Cs1 Se1 120.0 11_556 10_556
Se1 Cs1 Se1 60.0 2 10_556
Se1 Cs1 Se1 180.00(3) . 10_556
Se2 Cs1 Se1 119.30(2) 2 3
Se2 Cs1 Se1 120.44(2) 10_556 3
Se2 Cs1 Se1 59.56(2) . 3
Se2 Cs1 Se1 60.70(2) 11_556 3
Se2 Cs1 Se1 90.896(19) 3 3
Se2 Cs1 Se1 89.104(19) 12_556 3
Se1 Cs1 Se1 60.0 11_556 3
Se1 Cs1 Se1 120.0 2 3
Se1 Cs1 Se1 120.0 . 3
Se1 Cs1 Se1 60.0 10_556 3
Se2 Cs1 Se1 60.70(2) 2 12_556
Se2 Cs1 Se1 59.56(2) 10_556 12_556
Se2 Cs1 Se1 120.44(2) . 12_556
Se2 Cs1 Se1 119.30(2) 11_556 12_556
Se2 Cs1 Se1 89.104(19) 3 12_556
Se2 Cs1 Se1 90.896(19) 12_556 12_556
Se1 Cs1 Se1 120.0 11_556 12_556
Se1 Cs1 Se1 60.0 2 12_556
Se1 Cs1 Se1 60.0 . 12_556
Se1 Cs1 Se1 120.0 10_556 12_556
Se1 Cs1 Se1 180.0 3 12_556
Se2 Tm1 Se1 178.24(4) 17_556 .
Se2 Tm1 Se2 90.43(5) 17_556 9_554
Se1 Tm1 Se2 91.21(4) . 9_554
Se2 Tm1 Se3 91.48(4) 17_556 15_556
Se1 Tm1 Se3 89.05(4) . 15_556
Se2 Tm1 Se3 94.11(4) 9_554 15_556
Se2 Tm1 Se3 90.99(4) 17_556 .
Se1 Tm1 Se3 88.35(4) . .
Se2 Tm1 Se3 90.63(4) 9_554 .
Se3 Tm1 Se3 174.64(4) 15_556 .
Se2 Tm1 Se3 87.91(4) 17_556 16_556
Se1 Tm1 Se3 90.45(4) . 16_556
Se2 Tm1 Se3 178.34(4) 9_554 16_556
Se3 Tm1 Se3 85.96(4) 15_556 16_556
Se3 Tm1 Se3 89.38(4) . 16_556
Se2 Tm1 Tm2 135.80(3) 17_556 9_554
Se1 Tm1 Tm2 45.85(2) . 9_554
Se2 Tm1 Tm2 45.39(2) 9_554 9_554
Se3 Tm1 Tm2 90.93(4) 15_556 9_554
Se3 Tm1 Tm2 90.62(4) . 9_554
Se3 Tm1 Tm2 136.27(3) 16_556 9_554
Se1 Tm2 Se2 94.09(4) 11_556 .
Se1 Tm2 Se1 93.86(4) 11_556 3
Se2 Tm2 Se1 91.34(4) . 3
Se1 Tm2 Se3 175.77(3) 11_556 3
Se2 Tm2 Se3 88.91(4) . 3
Se1 Tm2 Se3 89.04(4) 3 3
Se1 Tm2 Se1 89.16(4) 11_556 5
Se2 Tm2 Se1 90.58(4) . 5
Se1 Tm2 Se1 176.30(3) 3 5
Se3 Tm2 Se1 87.83(4) 3 5
Se1 Tm2 Se3 89.46(4) 11_556 7_544
Se2 Tm2 Se3 176.30(3) . 7_544
Se1 Tm2 Se3 87.39(4) 3 7_544
Se3 Tm2 Se3 87.59(3) 3 7_544
Se1 Tm2 Se3 90.50(4) 5 7_544
Se1 Tm2 Tm1 90.97(4) 11_556 5
Se2 Tm2 Tm1 45.52(3) . 5
Se1 Tm2 Tm1 136.84(3) 3 5
Se3 Tm2 Tm1 89.01(4) 3 5
Se1 Tm2 Tm1 45.09(2) 5 5
Se3 Tm2 Tm1 135.56(3) 7_544 5
Se1 Tm2 Cs1 57.53(2) 11_556 .
Se2 Tm2 Cs1 55.86(3) . .
Se1 Tm2 Cs1 57.50(2) 3 .
Se3 Tm2 Cs1 126.70(2) 3 .
Se1 Tm2 Cs1 126.12(2) 5 .
Se3 Tm2 Cs1 125.83(4) 7_544 .
Tm1 Tm2 Cs1 90.55(2) 5 .
Se2 Tm3 Se2 180.00(5) 12_556 3_554
Se2 Tm3 Se2 90.32(4) 12_556 10_556
Se2 Tm3 Se2 89.68(4) 3_554 10_556
Se2 Tm3 Se2 90.32(4) 12_556 11_556
Se2 Tm3 Se2 89.68(4) 3_554 11_556
Se2 Tm3 Se2 90.32(4) 10_556 11_556
Se2 Tm3 Se2 89.68(4) 12_556 1_554
Se2 Tm3 Se2 90.32(4) 3_554 1_554
Se2 Tm3 Se2 180.00(4) 10_556 1_554
Se2 Tm3 Se2 89.68(4) 11_556 1_554
Se2 Tm3 Se2 89.68(4) 12_556 2_554
Se2 Tm3 Se2 90.32(4) 3_554 2_554
Se2 Tm3 Se2 89.68(4) 10_556 2_554
Se2 Tm3 Se2 180.00(5) 11_556 2_554
Se2 Tm3 Se2 90.32(4) 1_554 2_554
Tm2 Se1 Tm1 92.22(4) 12_556 .
Tm2 Se1 Tm2 174.41(4) 12_556 2
Tm1 Se1 Tm2 92.17(4) . 2
Tm2 Se1 Tm2 90.84(4) 12_556 9_554
Tm1 Se1 Tm2 89.06(4) . 9_554
Tm2 Se1 Tm2 92.68(4) 2 9_554
Tm2 Se1 Cs1 87.43(2) 12_556 .
Tm1 Se1 Cs1 135.86(3) . .
Tm2 Se1 Cs1 87.01(2) 2 .
Tm2 Se1 Cs1 135.08(3) 9_554 .
Cd1 Se2 Tm1 0.000(15) 18_546 18_546
Cd1 Se2 Tm2 92.88(4) 18_546 .
Tm1 Se2 Tm2 92.88(4) 18_546 .
Cd1 Se2 Cd1 90.31(4) 18_546 5
Tm1 Se2 Cd1 90.31(4) 18_546 5
Tm2 Se2 Cd1 89.09(4) . 5
Cd1 Se2 Tm1 90.31(4) 18_546 5
Tm1 Se2 Tm1 90.31(4) 18_546 5
Tm2 Se2 Tm1 89.09(4) . 5
Cd1 Se2 Tm1 0.00(3) 5 5
Cd1 Se2 Tm3 90.26(4) 18_546 1_556
Tm1 Se2 Tm3 90.26(4) 18_546 1_556
Tm2 Se2 Tm3 176.59(4) . 1_556
Cd1 Se2 Tm3 89.58(4) 5 1_556
Tm1 Se2 Tm3 89.58(4) 5 1_556
Cd1 Se2 Cs1 136.74(4) 18_546 .
Tm1 Se2 Cs1 136.74(4) 18_546 .
Tm2 Se2 Cs1 88.69(4) . .
Cd1 Se2 Cs1 132.96(4) 5 .
Tm1 Se2 Cs1 132.96(4) 5 .
Tm3 Se2 Cs1 89.92(4) 1_556 .
Tm2 Se3 Tm2 92.06(4) 2 4_455
Tm2 Se3 Cd1 93.95(4) 2 14_456
Tm2 Se3 Cd1 89.23(4) 4_455 14_456
Tm2 Se3 Tm1 93.95(4) 2 14_456
Tm2 Se3 Tm1 89.23(4) 4_455 14_456
Cd1 Se3 Tm1 0.00(3) 14_456 14_456
Tm2 Se3 Tm1 90.44(4) 2 .
Tm2 Se3 Tm1 175.98(4) 4_455 .
Cd1 Se3 Tm1 87.47(4) 14_456 .
Tm1 Se3 Tm1 87.47(4) 14_456 .
Tm2 Se3 Cd1 90.28(4) 2 16_556
Tm2 Se3 Cd1 92.51(4) 4_455 16_556
Cd1 Se3 Cd1 175.37(4) 14_456 16_556
Tm1 Se3 Cd1 175.37(4) 14_456 16_556
Tm1 Se3 Cd1 90.62(4) . 16_556
Tm2 Se3 Tm1 90.28(4) 2 16_556
Tm2 Se3 Tm1 92.51(4) 4_455 16_556
Cd1 Se3 Tm1 175.37(4) 14_456 16_556
Tm1 Se3 Tm1 175.37(4) 14_456 16_556
Tm1 Se3 Tm1 90.62(4) . 16_556
Cd1 Se3 Tm1 0.000(15) 16_556 16_556

loop_
_geom_bond_atom_site_label_1
_geom_bond_atom_site_label_2
_geom_bond_distance
_geom_bond_site_symmetry_2
Cs1 Se2 3.9978(17) 2
Cs1 Se2 3.9978(17) 10_556
Cs1 Se2 3.9978(17) .
Cs1 Se2 3.9978(17) 11_556
Cs1 Se2 3.9978(17) 3
Cs1 Se2 3.9978(17) 12_556
Cs1 Se1 4.0781(17) 11_556
Cs1 Se1 4.0781(17) 2
Cs1 Se1 4.0781(17) .
Cs1 Se1 4.0781(17) 10_556
Cs1 Se1 4.0781(17) 3
Cs1 Se1 4.0781(17) 12_556
Tm1 Se2 2.7735(14) 17_556
Tm1 Se1 2.7866(13) .
Tm1 Se2 2.8070(14) 9_554
Tm1 Se3 2.8578(14) 15_556
Tm1 Se3 2.8657(14) .
Tm1 Se3 2.8879(14) 16_556
Tm1 Tm2 3.9340(16) 9_554
Tm2 Se1 2.7748(13) 11_556
Tm2 Se2 2.8011(13) .
Tm2 Se1 2.8073(13) 3
Tm2 Se3 2.8109(13) 3
Tm2 Se1 2.8233(13) 5
Tm2 Se3 2.8491(13) 7_544
Tm2 Tm1 3.9341(16) 5
Tm3 Se2 2.8086(12) 12_556
Tm3 Se2 2.8086(12) 3_554
Tm3 Se2 2.8086(12) 10_556
Tm3 Se2 2.8086(12) 11_556
Tm3 Se2 2.8086(12) 1_554
Tm3 Se2 2.8086(12) 2_554
Se1 Tm2 2.7748(13) 12_556
Se1 Tm2 2.8073(13) 2
Se1 Tm2 2.8232(13) 9_554
Se2 Cd1 2.7736(14) 18_546
Se2 Tm1 2.7736(14) 18_546
Se2 Cd1 2.8071(14) 5
Se2 Tm1 2.8071(14) 5
Se2 Tm3 2.8086(12) 1_556
Se3 Tm2 2.8109(13) 2
Se3 Tm2 2.8491(13) 4_455
Se3 Cd1 2.8579(14) 14_456
Se3 Tm1 2.8579(14) 14_456
Se3 Cd1 2.8879(14) 16_556
Se3 Tm1 2.8879(14) 16_556
